data_4061020
loop_
_publ_author_name
'Nogai, Stefan D.'
'Schmidbaur, Hubert'

_publ_section_title
;
 Dehydrogenative Ga--Ga Coupling and Hydrogallation in Gallium Hydride
 Complexes of 3,5-Dimethylpyridine
;
_journal_coden_ASTM ORGND7
_journal_issue 24
_journal_name_full Organometallics
_journal_page_first 5877
_journal_page_last 5880
_journal_paper_doi 10.1021/om049393r
_journal_volume 23
_journal_year 2004
_chemical_formula_sum 'C14 H18 Cl4 Ga2 N2'
_chemical_formula_weight 495.54
_space_group_IT_number 12
_symmetry_cell_setting monoclinic
_symmetry_space_group_name_Hall '-C 2y'
_symmetry_space_group_name_H-M 'C 1 2/m 1'
_cell_angle_alpha 90.00
_cell_angle_beta 117.0185(10)
_cell_angle_gamma 90.00
_cell_formula_units_Z 2
_cell_length_a 17.1994(3)
_cell_length_b 7.3604(2)
_cell_length_c 8.6468(2)
_cell_measurement_temperature 143(2)
_cell_volume 975.17(4)
_diffrn_ambient_temperature 143(2)
_exptl_crystal_density_diffrn 1.688
_cod_depositor_comments
;
The following automatic conversions were performed:
'_symmetry_cell_setting' value 'Monoclinic' changed to 'monoclinic'
according to '/home/saulius/struct/CIF-dictionaries/cif_core.dic'
dictionary named 'cif_core.dic' version 2.4.1 from 2010-06-29.

Automatic conversion script
Id: cif_fix_enum 1527 2010-12-29 10:47:43Z saulius 
;
_cod_original_sg_symbol_H-M 'C 2/m'
_cod_database_code 4061020

loop_
_symmetry_equiv_pos_as_xyz
'x, y, z'
'-x, y, -z'
'x+1/2, y+1/2, z'
'-x+1/2, y+1/2, -z'
'-x, -y, -z'
'x, -y, z'
'-x+1/2, -y+1/2, -z'
'x+1/2, -y+1/2, z'

loop_
_atom_site_label
_atom_site_type_symbol
_atom_site_fract_x
_atom_site_fract_y
_atom_site_fract_z
_atom_site_U_iso_or_equiv
_atom_site_adp_type
_atom_site_occupancy
_atom_site_symmetry_multiplicity
_atom_site_calc_flag
_atom_site_refinement_flags
_atom_site_disorder_assembly
_atom_site_disorder_group
Ga1 Ga 0.00780(3) 0.0000 0.36896(5) 0.0269(2) Uani 1 2 d S . .
N1 N 0.1339(2) 0.0000 0.4166(5) 0.0268(8) Uani 1 2 d S . .
Cl1 Cl -0.04225(6) 0.23702(17) 0.19927(14) 0.0607(4) Uani 1 1 d . . .
C2 C 0.1554(3) 0.0000 0.2857(6) 0.0297(9) Uani 1 2 d S . .
H2 H 0.111(4) 0.0000 0.188(9) 0.042(16) Uiso 1 2 d S . .
C3 C 0.2404(3) 0.0000 0.3126(6) 0.0302(9) Uani 1 2 d S . .
C4 C 0.3057(3) 0.0000 0.4846(6) 0.0301(9) Uani 1 2 d S . .
H4 H 0.364(4) 0.0000 0.506(7) 0.029(13) Uiso 1 2 d S . .
C5 C 0.2854(3) 0.0000 0.6225(6) 0.0275(9) Uani 1 2 d S . .
C6 C 0.1979(3) 0.0000 0.5813(6) 0.0284(9) Uani 1 2 d S . .
H4 H 0.187(4) 0.0000 0.658(7) 0.030(14) Uiso 1 2 d S . .
C7 C 0.2610(4) 0.0000 0.1607(8) 0.0481(15) Uani 1 2 d S . .
H72 H 0.293(4) 0.108(10) 0.165(8) 0.10(2) Uiso 1 1 d . . .
H71 H 0.219(10) 0.0000 0.093(18) 0.16(6) Uiso 1 2 d S . .
C8 C 0.3540(4) 0.0000 0.8086(7) 0.0377(12) Uani 1 2 d S . .
H82 H 0.335(6) 0.0000 0.864(12) 0.08(3) Uiso 1 2 d S . .
H81 H 0.385(3) 0.087(7) 0.827(6) 0.058(14) Uiso 1 1 d . . .

loop_
_atom_site_aniso_label
_atom_site_aniso_U_11
_atom_site_aniso_U_22
_atom_site_aniso_U_33
_atom_site_aniso_U_23
_atom_site_aniso_U_13
_atom_site_aniso_U_12
Ga1 0.0213(3) 0.0372(3) 0.0236(3) 0.000 0.0115(2) 0.000
N1 0.0195(16) 0.0296(19) 0.0304(18) 0.000 0.0105(14) 0.000
Cl1 0.0417(5) 0.0781(8) 0.0649(6) 0.0428(6) 0.0266(5) 0.0227(5)
C2 0.026(2) 0.036(2) 0.026(2) 0.000 0.0112(18) 0.000
C3 0.026(2) 0.032(2) 0.033(2) 0.000 0.0146(19) 0.000
C4 0.022(2) 0.030(2) 0.037(2) 0.000 0.0114(18) 0.000
C5 0.022(2) 0.026(2) 0.030(2) 0.000 0.0080(17) 0.000
C6 0.027(2) 0.032(2) 0.027(2) 0.000 0.0121(18) 0.000
C7 0.033(3) 0.079(5) 0.037(3) 0.000 0.020(2) 0.000
C8 0.026(2) 0.050(3) 0.030(3) 0.000 0.006(2) 0.000

loop_
_geom_bond_atom_site_label_1
_geom_bond_atom_site_label_2
_geom_bond_distance
_geom_bond_site_symmetry_2
_geom_bond_publ_flag
Ga1 N1 2.015(4) . ?
Ga1 Cl1 2.1886(10) 6 ?
Ga1 Cl1 2.1886(10) . ?
Ga1 Ga1 2.4000(8) 5_556 ?
N1 C2 1.342(6) . ?
N1 C6 1.348(6) . ?
C2 C3 1.373(7) . ?
C2 H2 0.84(7) . ?
C3 C4 1.399(6) . ?
C3 C7 1.506(7) . ?
C4 C5 1.387(7) . ?
C4 H4 0.94(6) . ?
C5 C6 1.379(6) . ?
C5 C8 1.502(7) . ?
C6 H4 0.77(6) . ?
C7 H72 0.95(8) . ?
C7 H71 0.69(15) . ?
C8 H82 0.69(10) . ?
C8 H81 0.80(5) . ?
